data_4038627
loop_
_publ_author_name
'Brown, Loren C.'
'Peloquin, Andrew'
'Godman, Nicholas P.'
'Balaich, Gary James'
'Iacono, Scott T.'

_publ_section_title
;
 Correlation of Structure with Crystalline to Amorphous Phase Transitions
 of 1,3,6-Substituted Fulvene Derived Molecular Glasses.
;
_journal_name_full 'The Journal of organic chemistry'
_journal_paper_doi 10.1021/acs.joc.0c01014
_journal_year 2020
_chemical_formula_moiety 'C32 H22'
_chemical_formula_sum 'C32 H22'
_chemical_formula_weight 406.49
_space_group_crystal_system monoclinic
_space_group_IT_number 14
_space_group_name_Hall '-P 2ybc'
_space_group_name_H-M_alt 'P 1 21/c 1'
_atom_sites_solution_hydrogens geom
_atom_sites_solution_primary dual
_audit_creation_date 2019-11-01
_audit_creation_method
;
Olex2 1.2-beta
(compiled 2018.05.29 svn.r3508 for OlexSys, GUI svn.r5506)
;
_cell_angle_alpha 90
_cell_angle_beta 97.5660(10)
_cell_angle_gamma 90
_cell_formula_units_Z 4
_cell_length_a 9.47610(10)
_cell_length_b 9.69800(10)
_cell_length_c 23.3128(3)
_cell_measurement_reflns_used 9781
_cell_measurement_temperature 100.0
_cell_measurement_theta_max 71.120
_cell_measurement_theta_min 3.825
_cell_volume 2123.78(4)
_computing_cell_refinement 'SAINT v8.38A (Bruker, 2017)'
_computing_data_collection 'APEX3 v2017.3-0 (Bruker, 2017)'
_computing_data_reduction 'SAINT v8.38A (Bruker, 2017)'
_computing_molecular_graphics 'Olex2 (Dolomanov et al., 2009)'
_computing_publication_material 'Olex2 (Dolomanov et al., 2009)'
_computing_structure_refinement 'XL (Sheldrick, 2008)'
_computing_structure_solution 'ShelXT (Sheldrick, 2015)'
_diffrn_ambient_temperature 100.0
_diffrn_detector 'Bruker APEX-II CCD'
_diffrn_detector_area_resol_mean 7.9
_diffrn_detector_type 'CCD Area Detector'
_diffrn_measured_fraction_theta_full 1.000
_diffrn_measured_fraction_theta_max 0.995
_diffrn_measurement_device 'Fixed Chi Three-Circle Diffractometer'
_diffrn_measurement_device_type 'Bruker APEX-II CCD'
_diffrn_measurement_method '\w and \f scans'
_diffrn_radiation_monochromator 'Double Bounce Multilayer Mirrors'
_diffrn_radiation_probe x-ray
_diffrn_radiation_type CuK\a
_diffrn_radiation_wavelength 1.54178
_diffrn_reflns_av_R_equivalents 0.0236
_diffrn_reflns_av_unetI/netI 0.0139
_diffrn_reflns_Laue_measured_fraction_full 1.000
_diffrn_reflns_Laue_measured_fraction_max 0.995
_diffrn_reflns_limit_h_max 11
_diffrn_reflns_limit_h_min -10
_diffrn_reflns_limit_k_max 11
_diffrn_reflns_limit_k_min -11
_diffrn_reflns_limit_l_max 28
_diffrn_reflns_limit_l_min -26
_diffrn_reflns_number 29162
_diffrn_reflns_point_group_measured_fraction_full 1.000
_diffrn_reflns_point_group_measured_fraction_max 0.995
_diffrn_reflns_theta_full 67.679
_diffrn_reflns_theta_max 71.169
_diffrn_reflns_theta_min 3.825
_diffrn_source 'Micro Focus Rotating Anode'
_diffrn_source_type 'Rigaku MicroMax-007HF'
_diffrn_standards_number 0
_exptl_absorpt_coefficient_mu 0.545
_exptl_absorpt_correction_T_max 0.7534
_exptl_absorpt_correction_T_min 0.6593
_exptl_absorpt_correction_type multi-scan
_exptl_absorpt_process_details
'SADABS-2016/2 (Bruker,2016/2) was used for absorption correction. wR2(int) was 0.0579 before and 0.0341 after correction. The Ratio of minimum to maximum transmission is 0.8751. The \l/2 correction factor is Not present.'
_exptl_crystal_colour red
_exptl_crystal_colour_primary red
_exptl_crystal_density_diffrn 1.271
_exptl_crystal_description prism
_exptl_crystal_F_000 856
_exptl_crystal_size_max 0.23
_exptl_crystal_size_mid 0.12
_exptl_crystal_size_min 0.05
_refine_diff_density_max 0.221
_refine_diff_density_min -0.167
_refine_diff_density_rms 0.032
_refine_ls_extinction_coef 0.00045(10)
_refine_ls_extinction_expression Fc^*^=kFc[1+0.001xFc^2^\l^3^/sin(2\q)]^-1/4^
_refine_ls_extinction_method 'SHELXL-2016/6 (Sheldrick 2016)'
_refine_ls_goodness_of_fit_ref 1.029
_refine_ls_hydrogen_treatment constr
_refine_ls_matrix_type full
_refine_ls_number_parameters 290
_refine_ls_number_reflns 4100
_refine_ls_number_restraints 0
_refine_ls_restrained_S_all 1.029
_refine_ls_R_factor_all 0.0348
_refine_ls_R_factor_gt 0.0340
_refine_ls_shift/su_max 0.001
_refine_ls_shift/su_mean 0.000
_refine_ls_structure_factor_coef Fsqd
_refine_ls_weighting_details 'w=1/[\s^2^(Fo^2^)+(0.0326P)^2^+0.8941P] where P=(Fo^2^+2Fc^2^)/3'
_refine_ls_weighting_scheme calc
_refine_ls_wR_factor_gt 0.0826
_refine_ls_wR_factor_ref 0.0833
_reflns_Friedel_coverage 0.000
_reflns_number_gt 3982
_reflns_number_total 4100
_reflns_threshold_expression 'I > 2\s(I)'
_cod_data_source_file jo0c01014_si_004.cif
_cod_data_source_block 6antfulv
_cod_depositor_comments
;
The following automatic conversions were performed:

data item '_diffrn_radiation_probe' value 'X-ray' was changed to
'x-ray' in accordance with the
/home/data/users/saulius/crontab/automatic-downloads/rss-feeds/ACS/lib/dictionaries/cif_core.dic
dictionary named 'cif_core.dic' version 2.4.2 last updated on
2011-04-26.

Automatic conversion script
Id: cif_fix_values 7556 2019-12-06 15:28:31Z antanas 
;
_cod_database_code 4038627
_shelx_shelxl_version_number 2016/6
_shelx_space_group_comment
;
The symmetry employed for this shelxl refinement is uniquely defined
by the following loop, which should always be used as a source of
symmetry information in preference to the above space-group names.
They are only intended as comments.
;
_shelx_estimated_absorpt_t_max 0.973
_shelx_estimated_absorpt_t_min 0.885
_olex2_refinement_description
;
1. Fixed Uiso
 At 1.2 times of:
  All C(H) groups
2.a Aromatic/amide H refined with riding coordinates:
 C2(H2), C4(H4), C6(H6), C8(H8), C9(H9), C10(H10), C11(H11), C12(H12),
 C14(H14), C15(H15), C16(H16), C17(H17), C18(H18), C21(H21), C22(H22), C23(H23),
  C24(H24), C26(H26), C28(H28), C29(H29), C30(H30), C31(H31)
;
_olex2_submission_special_instructions 'No special instructions were received'

loop_
_space_group_symop_operation_xyz
'x, y, z'
'-x, y+1/2, -z+1/2'
'-x, -y, -z'
'x, -y-1/2, z-1/2'

loop_
_atom_site_label
_atom_site_type_symbol
_atom_site_fract_x
_atom_site_fract_y
_atom_site_fract_z
_atom_site_U_iso_or_equiv
_atom_site_adp_type
_atom_site_occupancy
_atom_site_site_symmetry_order
_atom_site_calc_flag
_atom_site_refinement_flags_posn
_atom_site_refinement_flags_adp
_atom_site_refinement_flags_occupancy
_atom_site_disorder_assembly
_atom_site_disorder_group
C1 C 0.56668(11) 0.16929(10) 0.32254(4) 0.0192(2) Uani 1 1 d . . . . .
C2 C 0.48190(11) 0.10725(10) 0.27887(4) 0.0199(2) Uani 1 1 d . . . . .
H2 H 0.511520 0.036987 0.254688 0.024 Uiso 1 1 calc R . . . .
C3 C 0.33713(11) 0.16449(11) 0.27428(4) 0.0207(2) Uani 1 1 d . . . . .
C4 C 0.33452(11) 0.25959(11) 0.31696(4) 0.0218(2) Uani 1 1 d . . . . .
H4 H 0.253142 0.309827 0.324794 0.026 Uiso 1 1 calc R . . . .
C5 C 0.47743(10) 0.27182(11) 0.34879(4) 0.0199(2) Uani 1 1 d . . . . .
C6 C 0.51957(11) 0.36343(10) 0.39087(4) 0.0200(2) Uani 1 1 d . . . . .
H6 H 0.618826 0.372875 0.402924 0.024 Uiso 1 1 calc R . . . .
C7 C 0.71597(11) 0.13542(10) 0.34310(4) 0.0201(2) Uani 1 1 d . . . . .
C8 C 0.76941(11) 0.13705(11) 0.40202(5) 0.0237(2) Uani 1 1 d . . . . .
H8 H 0.707759 0.159036 0.429699 0.028 Uiso 1 1 calc R . . . .
C9 C 0.91154(12) 0.10689(12) 0.42053(5) 0.0291(3) Uani 1 1 d . . . . .
H9 H 0.946736 0.110451 0.460583 0.035 Uiso 1 1 calc R . . . .
C10 C 1.00190(12) 0.07175(12) 0.38089(6) 0.0309(3) Uani 1 1 d . . . . .
H10 H 1.099308 0.052431 0.393548 0.037 Uiso 1 1 calc R . . . .
C11 C 0.94961(12) 0.06486(12) 0.32262(5) 0.0294(3) Uani 1 1 d . . . . .
H11 H 1.010670 0.037787 0.295420 0.035 Uiso 1 1 calc R . . . .
C12 C 0.80834(11) 0.09734(11) 0.30374(5) 0.0247(2) Uani 1 1 d . . . . .
H12 H 0.774058 0.093641 0.263600 0.030 Uiso 1 1 calc R . . . .
C13 C 0.21676(11) 0.12225(11) 0.23172(4) 0.0208(2) Uani 1 1 d . . . . .
C14 C 0.20457(11) -0.01243(11) 0.21053(5) 0.0235(2) Uani 1 1 d . . . . .
H14 H 0.278909 -0.076760 0.221366 0.028 Uiso 1 1 calc R . . . .
C15 C 0.08433(12) -0.05311(12) 0.17366(5) 0.0261(2) Uani 1 1 d . . . . .
H15 H 0.076608 -0.145254 0.159766 0.031 Uiso 1 1 calc R . . . .
C16 C -0.02454(12) 0.04036(12) 0.15705(5) 0.0256(2) Uani 1 1 d . . . . .
H16 H -0.107115 0.011977 0.132280 0.031 Uiso 1 1 calc R . . . .
C17 C -0.01215(12) 0.17496(12) 0.17674(5) 0.0290(3) Uani 1 1 d . . . . .
H17 H -0.085546 0.239606 0.164900 0.035 Uiso 1 1 calc R . . . .
C18 C 0.10724(12) 0.21562(11) 0.21375(5) 0.0269(2) Uani 1 1 d . . . . .
H18 H 0.114790 0.308215 0.227090 0.032 Uiso 1 1 calc R . . . .
C19 C 0.42125(10) 0.45079(11) 0.41972(4) 0.0194(2) Uani 1 1 d . . . . .
C20 C 0.33838(10) 0.38960(11) 0.45904(4) 0.0206(2) Uani 1 1 d . . . . .
C21 C 0.34553(11) 0.24581(11) 0.47318(5) 0.0244(2) Uani 1 1 d . . . . .
H21 H 0.406242 0.187289 0.454766 0.029 Uiso 1 1 calc R . . . .
C22 C 0.26704(12) 0.19152(12) 0.51248(5) 0.0294(3) Uani 1 1 d . . . . .
H22 H 0.274108 0.095880 0.521191 0.035 Uiso 1 1 calc R . . . .
C23 C 0.17461(12) 0.27573(13) 0.54069(5) 0.0313(3) Uani 1 1 d . . . . .
H23 H 0.120009 0.236317 0.567894 0.038 Uiso 1 1 calc R . . . .
C24 C 0.16446(11) 0.41265(13) 0.52869(5) 0.0276(2) Uani 1 1 d . . . . .
H24 H 0.102035 0.468196 0.547572 0.033 Uiso 1 1 calc R . . . .
C25 C 0.24587(10) 0.47473(11) 0.48822(4) 0.0217(2) Uani 1 1 d . . . . .
C26 C 0.23911(11) 0.61596(11) 0.47700(4) 0.0228(2) Uani 1 1 d . . . . .
H26 H 0.176276 0.671435 0.495703 0.027 Uiso 1 1 calc R . . . .
C27 C 0.32185(11) 0.67786(11) 0.43916(4) 0.0217(2) Uani 1 1 d . . . . .
C28 C 0.31586(12) 0.82256(12) 0.42772(5) 0.0267(2) Uani 1 1 d . . . . .
H28 H 0.254834 0.879006 0.446917 0.032 Uiso 1 1 calc R . . . .
C29 C 0.39566(13) 0.88111(12) 0.38994(5) 0.0307(3) Uani 1 1 d . . . . .
H29 H 0.388723 0.977331 0.382456 0.037 Uiso 1 1 calc R . . . .
C30 C 0.48960(13) 0.79873(12) 0.36155(5) 0.0307(3) Uani 1 1 d . . . . .
H30 H 0.546147 0.840501 0.335606 0.037 Uiso 1 1 calc R . . . .
C31 C 0.49902(12) 0.66039(11) 0.37132(5) 0.0249(2) Uani 1 1 d . . . . .
H31 H 0.562233 0.606851 0.351997 0.030 Uiso 1 1 calc R . . . .
C32 C 0.41572(10) 0.59437(11) 0.41004(4) 0.0204(2) Uani 1 1 d . . . . .

loop_
_atom_site_aniso_label
_atom_site_aniso_U_11
_atom_site_aniso_U_22
_atom_site_aniso_U_33
_atom_site_aniso_U_23
_atom_site_aniso_U_13
_atom_site_aniso_U_12
C1 0.0217(5) 0.0165(5) 0.0203(5) 0.0010(4) 0.0061(4) -0.0003(4)
C2 0.0224(5) 0.0181(5) 0.0202(5) -0.0008(4) 0.0055(4) 0.0006(4)
C3 0.0222(5) 0.0193(5) 0.0211(5) 0.0009(4) 0.0043(4) -0.0003(4)
C4 0.0197(5) 0.0216(5) 0.0239(5) -0.0018(4) 0.0027(4) 0.0022(4)
C5 0.0208(5) 0.0188(5) 0.0208(5) 0.0007(4) 0.0046(4) 0.0006(4)
C6 0.0188(5) 0.0192(5) 0.0216(5) 0.0007(4) 0.0015(4) 0.0013(4)
C7 0.0211(5) 0.0134(5) 0.0262(5) -0.0002(4) 0.0046(4) -0.0013(4)
C8 0.0249(5) 0.0200(5) 0.0264(5) 0.0013(4) 0.0042(4) 0.0032(4)
C9 0.0292(6) 0.0252(6) 0.0312(6) 0.0036(5) -0.0022(5) 0.0040(4)
C10 0.0209(5) 0.0237(6) 0.0475(7) 0.0040(5) 0.0016(5) 0.0049(4)
C11 0.0246(5) 0.0234(6) 0.0426(7) -0.0016(5) 0.0128(5) 0.0019(4)
C12 0.0246(5) 0.0219(5) 0.0284(5) -0.0025(4) 0.0069(4) -0.0012(4)
C13 0.0213(5) 0.0229(5) 0.0187(5) 0.0000(4) 0.0041(4) -0.0005(4)
C14 0.0223(5) 0.0227(5) 0.0258(5) -0.0022(4) 0.0045(4) 0.0028(4)
C15 0.0280(6) 0.0237(5) 0.0264(5) -0.0051(4) 0.0028(4) -0.0016(4)
C16 0.0244(5) 0.0306(6) 0.0207(5) 0.0000(4) -0.0014(4) -0.0026(4)
C17 0.0286(6) 0.0288(6) 0.0276(6) 0.0026(5) -0.0041(4) 0.0051(5)
C18 0.0319(6) 0.0204(5) 0.0271(6) -0.0009(4) -0.0012(4) 0.0020(4)
C19 0.0175(5) 0.0221(5) 0.0173(5) -0.0037(4) -0.0026(4) 0.0016(4)
C20 0.0192(5) 0.0232(5) 0.0183(5) -0.0027(4) -0.0021(4) 0.0014(4)
C21 0.0252(5) 0.0242(5) 0.0232(5) -0.0021(4) 0.0012(4) 0.0013(4)
C22 0.0333(6) 0.0262(6) 0.0281(6) 0.0026(5) 0.0019(5) -0.0024(5)
C23 0.0287(6) 0.0397(7) 0.0263(6) 0.0027(5) 0.0068(4) -0.0037(5)
C24 0.0223(5) 0.0367(6) 0.0239(5) -0.0035(5) 0.0037(4) 0.0025(5)
C25 0.0178(5) 0.0281(6) 0.0181(5) -0.0036(4) -0.0021(4) 0.0020(4)
C26 0.0195(5) 0.0275(6) 0.0203(5) -0.0064(4) -0.0009(4) 0.0064(4)
C27 0.0204(5) 0.0229(5) 0.0198(5) -0.0039(4) -0.0042(4) 0.0044(4)
C28 0.0281(6) 0.0235(5) 0.0271(5) -0.0046(4) -0.0018(4) 0.0080(4)
C29 0.0390(6) 0.0193(5) 0.0325(6) 0.0017(5) 0.0001(5) 0.0046(5)
C30 0.0367(6) 0.0260(6) 0.0298(6) 0.0034(5) 0.0062(5) 0.0004(5)
C31 0.0259(5) 0.0247(5) 0.0241(5) -0.0022(4) 0.0028(4) 0.0025(4)
C32 0.0203(5) 0.0212(5) 0.0184(5) -0.0031(4) -0.0027(4) 0.0019(4)

loop_
_atom_type_symbol
_atom_type_description
_atom_type_scat_dispersion_real
_atom_type_scat_dispersion_imag
_atom_type_scat_source
C C 0.0181 0.0091 'International Tables Vol C Tables 4.2.6.8 and 6.1.1.4'
H H 0.0000 0.0000 'International Tables Vol C Tables 4.2.6.8 and 6.1.1.4'

loop_
_geom_angle_atom_site_label_1
_geom_angle_atom_site_label_2
_geom_angle_atom_site_label_3
_geom_angle
_geom_angle_site_symmetry_1
_geom_angle_site_symmetry_3
_geom_angle_publ_flag
C2 C1 C5 107.06(9) . . ?
C2 C1 C7 126.65(9) . . ?
C7 C1 C5 126.15(9) . . ?
C1 C2 H2 125.0 . . ?
C1 C2 C3 110.05(9) . . ?
C3 C2 H2 125.0 . . ?
C4 C3 C2 108.03(9) . . ?
C4 C3 C13 126.63(9) . . ?
C13 C3 C2 125.32(9) . . ?
C3 C4 H4 125.6 . . ?
C3 C4 C5 108.78(9) . . ?
C5 C4 H4 125.6 . . ?
C4 C5 C1 106.01(8) . . ?
C6 C5 C1 127.68(9) . . ?
C6 C5 C4 126.20(9) . . ?
C5 C6 H6 117.8 . . ?
C5 C6 C19 124.33(9) . . ?
C19 C6 H6 117.8 . . ?
C8 C7 C1 121.71(9) . . ?
C12 C7 C1 120.25(9) . . ?
C12 C7 C8 118.03(9) . . ?
C7 C8 H8 119.6 . . ?
C9 C8 C7 120.84(10) . . ?
C9 C8 H8 119.6 . . ?
C8 C9 H9 119.9 . . ?
C10 C9 C8 120.29(11) . . ?
C10 C9 H9 119.9 . . ?
C9 C10 H10 120.2 . . ?
C9 C10 C11 119.63(10) . . ?
C11 C10 H10 120.2 . . ?
C10 C11 H11 119.8 . . ?
C10 C11 C12 120.35(10) . . ?
C12 C11 H11 119.8 . . ?
C7 C12 H12 119.6 . . ?
C11 C12 C7 120.82(10) . . ?
C11 C12 H12 119.6 . . ?
C14 C13 C3 121.40(9) . . ?
C14 C13 C18 118.42(10) . . ?
C18 C13 C3 120.09(10) . . ?
C13 C14 H14 119.8 . . ?
C15 C14 C13 120.47(10) . . ?
C15 C14 H14 119.8 . . ?
C14 C15 H15 119.8 . . ?
C16 C15 C14 120.32(10) . . ?
C16 C15 H15 119.8 . . ?
C15 C16 H16 120.1 . . ?
C17 C16 C15 119.71(10) . . ?
C17 C16 H16 120.1 . . ?
C16 C17 H17 120.0 . . ?
C16 C17 C18 120.09(10) . . ?
C18 C17 H17 120.0 . . ?
C13 C18 H18 119.5 . . ?
C17 C18 C13 120.96(10) . . ?
C17 C18 H18 119.5 . . ?
C20 C19 C6 119.32(9) . . ?
C32 C19 C6 120.21(9) . . ?
C32 C19 C20 120.40(9) . . ?
C19 C20 C21 122.98(9) . . ?
C19 C20 C25 119.39(10) . . ?
C21 C20 C25 117.59(10) . . ?
C20 C21 H21 119.4 . . ?
C22 C21 C20 121.23(10) . . ?
C22 C21 H21 119.4 . . ?
C21 C22 H22 119.5 . . ?
C21 C22 C23 120.97(11) . . ?
C23 C22 H22 119.5 . . ?
C22 C23 H23 120.1 . . ?
C24 C23 C22 119.87(11) . . ?
C24 C23 H23 120.1 . . ?
C23 C24 H24 119.4 . . ?
C23 C24 C25 121.24(10) . . ?
C25 C24 H24 119.4 . . ?
C24 C25 C20 119.09(10) . . ?
C26 C25 C20 119.39(10) . . ?
C26 C25 C24 121.51(10) . . ?
C25 C26 H26 119.1 . . ?
C27 C26 C25 121.81(10) . . ?
C27 C26 H26 119.1 . . ?
C26 C27 C28 122.05(10) . . ?
C26 C27 C32 119.46(10) . . ?
C28 C27 C32 118.49(10) . . ?
C27 C28 H28 119.3 . . ?
C29 C28 C27 121.33(10) . . ?
C29 C28 H28 119.3 . . ?
C28 C29 H29 119.9 . . ?
C28 C29 C30 120.18(10) . . ?
C30 C29 H29 119.9 . . ?
C29 C30 H30 119.8 . . ?
C31 C30 C29 120.45(11) . . ?
C31 C30 H30 119.8 . . ?
C30 C31 H31 119.4 . . ?
C30 C31 C32 121.23(10) . . ?
C32 C31 H31 119.4 . . ?
C19 C32 C27 119.52(10) . . ?
C19 C32 C31 122.17(10) . . ?
C31 C32 C27 118.31(10) . . ?

loop_
_geom_bond_atom_site_label_1
_geom_bond_atom_site_label_2
_geom_bond_distance
_geom_bond_site_symmetry_2
_geom_bond_publ_flag
C1 C2 1.3523(14) . ?
C1 C5 1.4882(14) . ?
C1 C7 1.4698(14) . ?
C2 H2 0.9500 . ?
C2 C3 1.4707(14) . ?
C3 C4 1.3593(15) . ?
C3 C13 1.4681(14) . ?
C4 H4 0.9500 . ?
C4 C5 1.4609(14) . ?
C5 C6 1.3445(14) . ?
C6 H6 0.9500 . ?
C6 C19 1.4844(14) . ?
C7 C8 1.4001(15) . ?
C7 C12 1.3985(14) . ?
C8 H8 0.9500 . ?
C8 C9 1.3902(15) . ?
C9 H9 0.9500 . ?
C9 C10 1.3826(17) . ?
C10 H10 0.9500 . ?
C10 C11 1.3848(18) . ?
C11 H11 0.9500 . ?
C11 C12 1.3892(16) . ?
C12 H12 0.9500 . ?
C13 C14 1.3958(15) . ?
C13 C18 1.3993(15) . ?
C14 H14 0.9500 . ?
C14 C15 1.3909(15) . ?
C15 H15 0.9500 . ?
C15 C16 1.3896(16) . ?
C16 H16 0.9500 . ?
C16 C17 1.3835(16) . ?
C17 H17 0.9500 . ?
C17 C18 1.3865(15) . ?
C18 H18 0.9500 . ?
C19 C20 1.4137(15) . ?
C19 C32 1.4105(15) . ?
C20 C21 1.4325(15) . ?
C20 C25 1.4387(14) . ?
C21 H21 0.9500 . ?
C21 C22 1.3598(16) . ?
C22 H22 0.9500 . ?
C22 C23 1.4206(17) . ?
C23 H23 0.9500 . ?
C23 C24 1.3578(18) . ?
C24 H24 0.9500 . ?
C24 C25 1.4280(15) . ?
C25 C26 1.3943(16) . ?
C26 H26 0.9500 . ?
C26 C27 1.3911(15) . ?
C27 C28 1.4281(15) . ?
C27 C32 1.4377(14) . ?
C28 H28 0.9500 . ?
C28 C29 1.3585(17) . ?
C29 H29 0.9500 . ?
C29 C30 1.4226(17) . ?
C30 H30 0.9500 . ?
C30 C31 1.3617(16) . ?
C31 H31 0.9500 . ?
C31 C32 1.4267(15) . ?
